data_2227434
loop_
_publ_author_name
'Fun, Hoong-Kun'
'Yeap, Chin Sing'
'Ragavan, R. Venkat'
'Vijayakumar, V.'
'Sarveswari, S.'

_publ_section_title
;
 4,5,6,7,8,9-Hexahydro-2<i>H</i>-cycloocta[<i>c</i>]pyrazol-1-ium-3-olate
;
_journal_coeditor_code FJ2356
_journal_issue 11
_journal_name_full 'Acta Crystallographica Section E'
_journal_page_first o3019
_journal_paper_doi 10.1107/S1600536810043904
_journal_volume 66
_journal_year 2010
_chemical_formula_iupac 'C9 H14 N2 O'
_chemical_formula_moiety 'C9 H14 N2 O'
_chemical_formula_sum 'C9 H14 N2 O'
_chemical_formula_weight 166.22
_chemical_name_systematic
;
4,5,6,7,8,9-Hexahydro-2<i>H</i>-cycloocta[<i>c</i>]pyrazol-1-ium-3-olate
;
_space_group_IT_number 14
_symmetry_cell_setting monoclinic
_symmetry_space_group_name_Hall '-P 2ybc'
_symmetry_space_group_name_H-M 'P 1 21/c 1'
_atom_sites_solution_hydrogens geom
_atom_sites_solution_primary direct
_atom_sites_solution_secondary difmap
_audit_creation_method SHELXL97
_cell_angle_alpha 90.00
_cell_angle_beta 111.6200(10)
_cell_angle_gamma 90.00
_cell_formula_units_Z 4
_cell_length_a 12.8078(2)
_cell_length_b 6.77580(10)
_cell_length_c 10.7096(2)
_cell_measurement_reflns_used 3802
_cell_measurement_temperature 100
_cell_measurement_theta_max 30.06
_cell_measurement_theta_min 3.46
_cell_volume 864.03(3)
_computing_cell_refinement 'SAINT (Bruker, 2009)'
_computing_data_collection 'APEX2 (Bruker, 2009)'
_computing_data_reduction 'SAINT (Bruker, 2009)'
_computing_molecular_graphics 'SHELXTL (Sheldrick, 2008)'
_computing_publication_material
;
SHELXTL (Sheldrick, 2008) and PLATON (Spek, 2009)
;
_computing_structure_refinement 'SHELXTL (Sheldrick, 2008)'
_computing_structure_solution 'SHELXTL (Sheldrick, 2008)'
_diffrn_ambient_temperature 100
_diffrn_measured_fraction_theta_full 0.986
_diffrn_measured_fraction_theta_max 0.986
_diffrn_measurement_device_type 'Bruker SMART APEXII CCD area-detector'
_diffrn_measurement_method '\f and \w'
_diffrn_radiation_monochromator graphite
_diffrn_radiation_source 'fine-focus sealed tube'
_diffrn_radiation_type MoK\a
_diffrn_radiation_wavelength 0.71073
_diffrn_reflns_av_R_equivalents 0.0264
_diffrn_reflns_av_sigmaI/netI 0.0227
_diffrn_reflns_limit_h_max 15
_diffrn_reflns_limit_h_min -15
_diffrn_reflns_limit_k_max 8
_diffrn_reflns_limit_k_min -8
_diffrn_reflns_limit_l_max 12
_diffrn_reflns_limit_l_min -13
_diffrn_reflns_number 6990
_diffrn_reflns_theta_full 25.99
_diffrn_reflns_theta_max 25.99
_diffrn_reflns_theta_min 1.71
_diffrn_standards_number 0
_exptl_absorpt_coefficient_mu 0.085
_exptl_absorpt_correction_T_max 0.9909
_exptl_absorpt_correction_T_min 0.9556
_exptl_absorpt_correction_type multi-scan
_exptl_absorpt_process_details '(SADABS; Bruker, 2009)'
_exptl_crystal_colour colourless
_exptl_crystal_density_diffrn 1.278
_exptl_crystal_density_method 'not measured'
_exptl_crystal_description plate
_exptl_crystal_F_000 360
_exptl_crystal_size_max 0.54
_exptl_crystal_size_mid 0.24
_exptl_crystal_size_min 0.11
_refine_diff_density_max 0.254
_refine_diff_density_min -0.254
_refine_ls_extinction_method none
_refine_ls_goodness_of_fit_ref 1.045
_refine_ls_hydrogen_treatment mixed
_refine_ls_matrix_type full
_refine_ls_number_parameters 117
_refine_ls_number_reflns 1680
_refine_ls_number_restraints 0
_refine_ls_restrained_S_all 1.045
_refine_ls_R_factor_all 0.0421
_refine_ls_R_factor_gt 0.0365
_refine_ls_shift/su_max 0.000
_refine_ls_shift/su_mean 0.001
_refine_ls_structure_factor_coef Fsqd
_refine_ls_weighting_details 'calc w = 1/[\s^2^(Fo^2^)+(0.0470P)^2^+0.3516P] where P=(Fo^2^+2Fc^2^)/3'
_refine_ls_weighting_scheme calc
_refine_ls_wR_factor_gt 0.0901
_refine_ls_wR_factor_ref 0.0949
_reflns_number_gt 1474
_reflns_number_total 1680
_reflns_threshold_expression I>2\s(I)
_cod_data_source_file fj2356.cif
_cod_data_source_block I
_cod_original_cell_volume 864.03(2)
_cod_original_sg_symbol_H-M 'P 21/c'
_cod_database_code 2227434
_cod_database_fobs_code 2227434

loop_
_symmetry_equiv_pos_as_xyz
'x, y, z'
'-x, y+1/2, -z+1/2'
'-x, -y, -z'
'x, -y-1/2, z-1/2'

loop_
_atom_site_type_symbol
_atom_site_label
_atom_site_fract_x
_atom_site_fract_y
_atom_site_fract_z
_atom_site_U_iso_or_equiv
_atom_site_adp_type
_atom_site_calc_flag
_atom_site_refinement_flags
_atom_site_occupancy
_atom_site_disorder_assembly
_atom_site_disorder_group
O O1 0.41579(8) 0.06094(13) 0.31883(8) 0.0190(2) Uani d . 1 . .
N N1 0.44456(9) 0.21181(16) 0.52370(10) 0.0160(3) Uani d . 1 . .
N N2 0.41423(9) 0.38447(16) 0.56789(11) 0.0154(3) Uani d . 1 . .
C C1 0.34257(10) 0.48051(18) 0.46046(12) 0.0149(3) Uani d . 1 . .
C C2 0.28502(11) 0.66563(19) 0.47482(13) 0.0177(3) Uani d . 1 . .
H H2A 0.2711 0.7476 0.3961 0.021 Uiso calc R 1 . .
H H2B 0.3335 0.7384 0.5525 0.021 Uiso calc R 1 . .
C C3 0.17257(11) 0.6209(2) 0.49123(12) 0.0189(3) Uani d . 1 . .
H H3A 0.1883 0.5734 0.5818 0.023 Uiso calc R 1 . .
H H3B 0.1306 0.7430 0.4807 0.023 Uiso calc R 1 . .
C C4 0.09909(11) 0.4691(2) 0.39200(12) 0.0185(3) Uani d . 1 . .
H H4A 0.0295 0.4555 0.4075 0.022 Uiso calc R 1 . .
H H4B 0.1371 0.3426 0.4113 0.022 Uiso calc R 1 . .
C C5 0.07002(11) 0.5164(2) 0.24164(12) 0.0191(3) Uani d . 1 . .
H H5A -0.0105 0.5025 0.1954 0.023 Uiso calc R 1 . .
H H5B 0.0888 0.6534 0.2339 0.023 Uiso calc R 1 . .
C C6 0.12881(11) 0.38840(19) 0.16907(12) 0.0189(3) Uani d . 1 . .
H H6A 0.0905 0.4065 0.0731 0.023 Uiso calc R 1 . .
H H6B 0.1202 0.2510 0.1889 0.023 Uiso calc R 1 . .
C C7 0.25452(11) 0.42986(19) 0.20469(12) 0.0177(3) Uani d . 1 . .
H H7A 0.2795 0.3581 0.1424 0.021 Uiso calc R 1 . .
H H7B 0.2640 0.5695 0.1918 0.021 Uiso calc R 1 . .
C C8 0.32877(10) 0.37496(19) 0.34518(12) 0.0153(3) Uani d . 1 . .
C C9 0.39626(10) 0.20329(18) 0.38724(12) 0.0150(3) Uani d . 1 . .
H H1N1 0.4969(14) 0.125(3) 0.5823(17) 0.030(4) Uiso d . 1 . .
H H1N2 0.4229(14) 0.397(3) 0.6572(19) 0.037(5) Uiso d . 1 . .

loop_
_atom_site_aniso_label
_atom_site_aniso_U_11
_atom_site_aniso_U_22
_atom_site_aniso_U_33
_atom_site_aniso_U_12
_atom_site_aniso_U_13
_atom_site_aniso_U_23
O1 0.0272(5) 0.0181(5) 0.0123(4) 0.0062(4) 0.0082(4) 0.0006(3)
N1 0.0201(6) 0.0158(5) 0.0122(5) 0.0031(4) 0.0061(4) 0.0007(4)
N2 0.0181(6) 0.0167(5) 0.0122(5) 0.0012(4) 0.0065(4) -0.0012(4)
C1 0.0149(6) 0.0163(6) 0.0150(6) -0.0015(5) 0.0072(5) 0.0013(5)
C2 0.0214(7) 0.0155(6) 0.0166(6) -0.0001(5) 0.0076(5) -0.0017(5)
C3 0.0204(7) 0.0207(7) 0.0165(6) 0.0025(5) 0.0078(5) -0.0021(5)
C4 0.0179(7) 0.0212(7) 0.0182(6) 0.0003(5) 0.0090(5) -0.0014(5)
C5 0.0179(7) 0.0217(7) 0.0163(7) 0.0025(5) 0.0045(5) -0.0006(5)
C6 0.0223(7) 0.0203(7) 0.0130(6) 0.0034(5) 0.0051(5) 0.0004(5)
C7 0.0227(7) 0.0192(6) 0.0126(6) 0.0053(5) 0.0082(5) 0.0035(5)
C8 0.0165(6) 0.0168(6) 0.0144(6) 0.0001(5) 0.0078(5) 0.0012(5)
C9 0.0168(6) 0.0172(6) 0.0118(6) -0.0001(5) 0.0061(5) 0.0011(5)

loop_
_atom_type_symbol
_atom_type_description
_atom_type_scat_dispersion_real
_atom_type_scat_dispersion_imag
_atom_type_scat_source
C C 0.0033 0.0016 'International Tables Vol C Tables 4.2.6.8 and 6.1.1.4'
H H 0.0000 0.0000 'International Tables Vol C Tables 4.2.6.8 and 6.1.1.4'
N N 0.0061 0.0033 'International Tables Vol C Tables 4.2.6.8 and 6.1.1.4'
O O 0.0106 0.0060 'International Tables Vol C Tables 4.2.6.8 and 6.1.1.4'

loop_
_geom_angle_atom_site_label_1
_geom_angle_atom_site_label_2
_geom_angle_atom_site_label_3
_geom_angle_site_symmetry_1
_geom_angle_site_symmetry_3
_geom_angle
_geom_angle_publ_flag
C9 N1 N2 . . 109.39(10) ?
C9 N1 H1N1 . . 128.4(10) ?
N2 N1 H1N1 . . 121.9(10) ?
C1 N2 N1 . . 107.96(10) ?
C1 N2 H1N2 . . 128.7(11) ?
N1 N2 H1N2 . . 119.5(11) ?
N2 C1 C8 . . 109.65(11) ?
N2 C1 C2 . . 121.73(11) ?
C8 C1 C2 . . 128.51(11) ?
C1 C2 C3 . . 111.34(10) ?
C1 C2 H2A . . 109.4 ?
C3 C2 H2A . . 109.4 ?
C1 C2 H2B . . 109.4 ?
C3 C2 H2B . . 109.4 ?
H2A C2 H2B . . 108.0 ?
C4 C3 C2 . . 114.47(10) ?
C4 C3 H3A . . 108.6 ?
C2 C3 H3A . . 108.6 ?
C4 C3 H3B . . 108.6 ?
C2 C3 H3B . . 108.6 ?
H3A C3 H3B . . 107.6 ?
C3 C4 C5 . . 115.79(11) ?
C3 C4 H4A . . 108.3 ?
C5 C4 H4A . . 108.3 ?
C3 C4 H4B . . 108.3 ?
C5 C4 H4B . . 108.3 ?
H4A C4 H4B . . 107.4 ?
C6 C5 C4 . . 115.83(11) ?
C6 C5 H5A . . 108.3 ?
C4 C5 H5A . . 108.3 ?
C6 C5 H5B . . 108.3 ?
C4 C5 H5B . . 108.3 ?
H5A C5 H5B . . 107.4 ?
C5 C6 C7 . . 115.82(11) ?
C5 C6 H6A . . 108.3 ?
C7 C6 H6A . . 108.3 ?
C5 C6 H6B . . 108.3 ?
C7 C6 H6B . . 108.3 ?
H6A C6 H6B . . 107.4 ?
C8 C7 C6 . . 114.98(10) ?
C8 C7 H7A . . 108.5 ?
C6 C7 H7A . . 108.5 ?
C8 C7 H7B . . 108.5 ?
C6 C7 H7B . . 108.5 ?
H7A C7 H7B . . 107.5 ?
C1 C8 C9 . . 106.16(11) ?
C1 C8 C7 . . 126.38(11) ?
C9 C8 C7 . . 127.44(11) ?
O1 C9 N1 . . 122.31(11) ?
O1 C9 C8 . . 130.92(11) ?
N1 C9 C8 . . 106.76(11) ?

loop_
_geom_bond_atom_site_label_1
_geom_bond_atom_site_label_2
_geom_bond_site_symmetry_2
_geom_bond_distance
_geom_bond_publ_flag
O1 C9 . 1.2902(15) ?
N1 C9 . 1.3622(16) ?
N1 N2 . 1.3708(15) ?
N1 H1N1 . 0.939(18) ?
N2 C1 . 1.3459(16) ?
N2 H1N2 . 0.925(19) ?
C1 C8 . 1.3807(17) ?
C1 C2 . 1.4912(17) ?
C2 C3 . 1.5438(17) ?
C2 H2A . 0.9700 ?
C2 H2B . 0.9700 ?
C3 C4 . 1.5283(18) ?
C3 H3A . 0.9700 ?
C3 H3B . 0.9700 ?
C4 C5 . 1.5467(17) ?
C4 H4A . 0.9700 ?
C4 H4B . 0.9700 ?
C5 C6 . 1.5343(17) ?
C5 H5A . 0.9700 ?
C5 H5B . 0.9700 ?
C6 C7 . 1.5377(18) ?
C6 H6A . 0.9700 ?
C6 H6B . 0.9700 ?
C7 C8 . 1.5007(17) ?
C7 H7A . 0.9700 ?
C7 H7B . 0.9700 ?
C8 C9 . 1.4199(17) ?

loop_
_geom_hbond_atom_site_label_D
_geom_hbond_atom_site_label_H
_geom_hbond_atom_site_label_A
_geom_hbond_site_symmetry_A
_geom_hbond_distance_DH
_geom_hbond_distance_HA
_geom_hbond_distance_DA
_geom_hbond_angle_DHA
_geom_hbond_publ_flag
N1 H1N1 O1 3_656 0.938(19) 1.757(19) 2.6900(14) 173.0(19) yes
N2 H1N2 O1 4_566 0.925(19) 1.789(19) 2.7056(14) 170.1(18) yes

loop_
_geom_torsion_atom_site_label_1
_geom_torsion_atom_site_label_2
_geom_torsion_atom_site_label_3
_geom_torsion_atom_site_label_4
_geom_torsion_site_symmetry_1
_geom_torsion_site_symmetry_2
_geom_torsion_site_symmetry_3
_geom_torsion_site_symmetry_4
_geom_torsion
_geom_torsion_publ_flag
C9 N1 N2 C1 . . . . 2.98(13) ?
N1 N2 C1 C8 . . . . -2.13(13) ?
N1 N2 C1 C2 . . . . 174.25(11) ?
N2 C1 C2 C3 . . . . -89.09(14) ?
C8 C1 C2 C3 . . . . 86.55(15) ?
C1 C2 C3 C4 . . . . -46.15(14) ?
C2 C3 C4 C5 . . . . -55.64(15) ?
C3 C4 C5 C6 . . . . 108.08(13) ?
C4 C5 C6 C7 . . . . -72.87(15) ?
C5 C6 C7 C8 . . . . 68.15(15) ?
N2 C1 C8 C9 . . . . 0.52(14) ?
C2 C1 C8 C9 . . . . -175.54(12) ?
N2 C1 C8 C7 . . . . 178.99(11) ?
C2 C1 C8 C7 . . . . 2.9(2) ?
C6 C7 C8 C1 . . . . -77.60(16) ?
C6 C7 C8 C9 . . . . 100.55(14) ?
N2 N1 C9 O1 . . . . 176.18(11) ?
N2 N1 C9 C8 . . . . -2.61(13) ?
C1 C8 C9 O1 . . . . -177.37(13) ?
C7 C8 C9 O1 . . . . 4.2(2) ?
C1 C8 C9 N1 . . . . 1.29(13) ?
C7 C8 C9 N1 . . . . -177.16(11) ?

loop_
_cod_related_entry_id
_cod_related_entry_database
_cod_related_entry_code
1 ChemSpider 30656220
